data_7232465
loop_
_publ_author_name
'Li, Conggang'
'Gao, Zeliang'
'Tian, Xiangxin'
'Zhang, Junjie'
'Ju, Dianxing'
'Wu, Qian'
'Lu, Weiqun'
'Sun, Youxuan'
'Cui, Deliang'
'Tao, Xutang'

_publ_section_title
;
 Bulk crystal growth and characterization of the bismuth ferrite-based
 material Bi3FeO4(MoO4)2
;
_journal_issue 15
_journal_name_full CrystEngComm
_journal_page_first 2508
_journal_paper_doi 10.1039/C8CE02137F
_journal_volume 21
_journal_year 2019
_chemical_formula_moiety '0.25(Bi12 Fe4 Mo8 O48)'
_chemical_formula_sum 'Bi3 Fe Mo2 O12'
_chemical_formula_weight 1066.67
_space_group_crystal_system monoclinic
_space_group_IT_number 15
_space_group_name_Hall '-C 2yc'
_space_group_name_H-M_alt 'C 1 2/c 1'
_symmetry_space_group_name_Hall '-C 2yc'
_symmetry_space_group_name_H-M 'C 1 2/c 1'
_atom_sites_solution_primary direct
_audit_creation_date 2018-09-15
_audit_creation_method
;
Olex2 1.2
(compiled 2015.01.26 svn.r3150 for OlexSys, GUI svn.r4998)
;
_audit_update_record
;
2018-11-17 deposited with the CCDC.    2019-02-26 downloaded from the CCDC.
;
_cell_angle_alpha 90
_cell_angle_beta 107.160(10)
_cell_angle_gamma 90
_cell_formula_units_Z 4
_cell_length_a 16.927(12)
_cell_length_b 11.672(12)
_cell_length_c 5.263(4)
_cell_measurement_reflns_used 1317
_cell_measurement_temperature 296(2)
_cell_measurement_theta_max 27.53
_cell_measurement_theta_min 4.16
_cell_volume 993.5(15)
_computing_molecular_graphics 'Olex2 (Dolomanov et al., 2009)'
_computing_publication_material 'Olex2 (Dolomanov et al., 2009)'
_computing_structure_refinement 'ShelXL (Sheldrick, 2008)'
_computing_structure_solution 'ShelXT (Sheldrick, 2015)'
_diffrn_ambient_temperature 296.15
_diffrn_measured_fraction_theta_full 0.981
_diffrn_measured_fraction_theta_max 0.982
_diffrn_measurement_device_type 'CCD area detector'
_diffrn_measurement_method 'phi and omega scans'
_diffrn_radiation_monochromator graphite
_diffrn_radiation_type MoK\a
_diffrn_radiation_wavelength 0.71073
_diffrn_reflns_av_R_equivalents 0.0915
_diffrn_reflns_av_unetI/netI 0.0927
_diffrn_reflns_Laue_measured_fraction_full 0.981
_diffrn_reflns_Laue_measured_fraction_max 0.982
_diffrn_reflns_limit_h_max 21
_diffrn_reflns_limit_h_min -21
_diffrn_reflns_limit_k_max 14
_diffrn_reflns_limit_k_min -11
_diffrn_reflns_limit_l_max 6
_diffrn_reflns_limit_l_min -6
_diffrn_reflns_number 2782
_diffrn_reflns_point_group_measured_fraction_full 0.981
_diffrn_reflns_point_group_measured_fraction_max 0.982
_diffrn_reflns_theta_full 25.242
_diffrn_reflns_theta_max 26.498
_diffrn_reflns_theta_min 2.152
_exptl_absorpt_coefficient_mu 56.876
_exptl_absorpt_correction_T_max 0.7456
_exptl_absorpt_correction_T_min 0.2876
_exptl_absorpt_correction_type multi-scan
_exptl_absorpt_process_details
;
SADABS-2016/2 (Bruker,2016/2) was used for absorption correction.
wR2(int) was 0.1113 before and 0.0540 after correction.
The Ratio of minimum to maximum transmission is 0.3857.
The \l/2 correction factor is Not present.
;
_exptl_crystal_density_diffrn 7.131
_exptl_crystal_F_000 1820
_exptl_crystal_size_max 0.1
_exptl_crystal_size_mid 0.08
_exptl_crystal_size_min 0.07
_refine_diff_density_max 4.421
_refine_diff_density_min -2.976
_refine_diff_density_rms 0.836
_refine_ls_extinction_coef 0.0067(4)
_refine_ls_extinction_expression Fc^*^=kFc[1+0.001xFc^2^\l^3^/sin(2\q)]^-1/4^
_refine_ls_extinction_method 'SHELXL-2017/1 (Sheldrick 2017)'
_refine_ls_goodness_of_fit_ref 1.018
_refine_ls_hydrogen_treatment undef
_refine_ls_matrix_type full
_refine_ls_number_parameters 84
_refine_ls_number_reflns 1016
_refine_ls_number_restraints 78
_refine_ls_restrained_S_all 0.984
_refine_ls_R_factor_all 0.0584
_refine_ls_R_factor_gt 0.0482
_refine_ls_shift/su_max 0.000
_refine_ls_shift/su_mean 0.000
_refine_ls_structure_factor_coef Fsqd
_refine_ls_weighting_details 'w=1/[\s^2^(Fo^2^)+(0.0673P)^2^] where P=(Fo^2^+2Fc^2^)/3'
_refine_ls_weighting_scheme calc
_refine_ls_wR_factor_gt 0.1203
_refine_ls_wR_factor_ref 0.1254
_reflns_Friedel_coverage 0.000
_reflns_number_gt 827
_reflns_number_total 1016
_reflns_threshold_expression 'I > 2\s(I)'
_cod_data_source_file c8ce02137f2.cif
_cod_data_source_block 1
_cod_depositor_comments 'Adding full bibliography for 7232465.cif.'
_cod_original_cell_volume 993.6(15)
_cod_database_code 7232465
_shelx_space_group_comment
;
The symmetry employed for this shelxl refinement is uniquely defined
by the following loop, which should always be used as a source of
symmetry information in preference to the above space-group names.
They are only intended as comments.
;
_olex2_refinement_description
;
1. Uiso/Uaniso restraints and constraints
O2 \\sim O1 \\sim O3 \\sim O6 \\sim O4 \\sim O5: within 3.8A with sigma of 0.01
and sigma for terminal atoms of 0.02
Uanis(O1) \\sim Ueq, Uanis(O2) \\sim Ueq, Uanis(O3) \\sim Ueq, Uanis(O6) \\sim
Ueq: with sigma of 0.005 and sigma for terminal atoms of 0.01
;
_shelx_shelxl_version_number 2017/1
_olex2_submission_special_instructions 'No special instructions were received'

loop_
_space_group_symop_operation_xyz
'x, y, z'
'-x, y, -z+1/2'
'x+1/2, y+1/2, z'
'-x+1/2, y+1/2, -z+1/2'
'-x, -y, -z'
'x, -y, z-1/2'
'-x+1/2, -y+1/2, -z'
'x+1/2, -y+1/2, z-1/2'

loop_
_atom_site_label
_atom_site_type_symbol
_atom_site_fract_x
_atom_site_fract_y
_atom_site_fract_z
_atom_site_U_iso_or_equiv
_atom_site_adp_type
_atom_site_occupancy
_atom_site_site_symmetry_order
_atom_site_calc_flag
_atom_site_refinement_flags_posn
_atom_site_refinement_flags_adp
_atom_site_refinement_flags_occupancy
Bi2 Bi 0.34846(5) 0.38680(6) 0.59387(12) 0.0081(3) Uani 1 1 d . . .
Bi1 Bi 0.500000 0.84480(9) 1.250000 0.0088(4) Uani 1 2 d S T P
Mo1 Mo 0.16815(11) 0.62776(14) 0.4237(3) 0.0089(5) Uani 1 1 d . . .
Fe1 Fe 0.500000 0.6176(3) 0.750000 0.0079(9) Uani 1 2 d S T P
O2 O 0.4128(9) 0.5400(12) 0.494(2) 0.013(2) Uani 1 1 d . U .
O1 O 0.4497(8) 0.7033(11) 0.973(2) 0.013(3) Uani 1 1 d . U .
O3 O 0.2469(9) 0.5415(12) 0.635(2) 0.013(2) Uani 1 1 d . U .
O6 O 0.0917(9) 0.5462(12) 0.197(2) 0.013(2) Uani 1 1 d . U .
O4 O 0.2171(8) 0.7132(12) 0.235(2) 0.013(2) Uani 1 1 d . U .
O5 O 0.1153(8) 0.7107(12) 0.618(2) 0.012(2) Uani 1 1 d . U .

loop_
_atom_site_aniso_label
_atom_site_aniso_U_11
_atom_site_aniso_U_22
_atom_site_aniso_U_33
_atom_site_aniso_U_23
_atom_site_aniso_U_13
_atom_site_aniso_U_12
Bi2 0.0153(5) 0.0019(5) 0.0070(4) -0.0002(2) 0.0033(3) 0.0000(3)
Bi1 0.0175(7) 0.0014(6) 0.0082(5) 0.000 0.0049(4) 0.000
Mo1 0.0146(10) 0.0051(10) 0.0078(9) 0.0002(6) 0.0043(7) 0.0016(7)
Fe1 0.010(2) 0.005(2) 0.0084(19) 0.000 0.0017(16) 0.000
O2 0.019(4) 0.008(4) 0.012(4) -0.002(3) 0.004(3) 0.001(3)
O1 0.017(4) 0.007(4) 0.015(4) -0.004(4) 0.006(4) -0.002(4)
O3 0.017(4) 0.009(4) 0.012(3) 0.000(3) 0.004(3) 0.000(3)
O6 0.019(4) 0.009(4) 0.012(4) -0.002(3) 0.005(3) -0.001(3)
O4 0.021(5) 0.010(5) 0.010(4) -0.001(4) 0.006(4) 0.002(4)
O5 0.016(5) 0.009(5) 0.014(4) -0.002(4) 0.010(4) 0.002(4)

loop_
_atom_type_symbol
_atom_type_description
_atom_type_scat_dispersion_real
_atom_type_scat_dispersion_imag
_atom_type_scat_source
Bi Bi -4.1077 10.2566 'International Tables Vol C Tables 4.2.6.8 and 6.1.1.4'
Fe Fe 0.3463 0.8444 'International Tables Vol C Tables 4.2.6.8 and 6.1.1.4'
Mo Mo -1.6832 0.6857 'International Tables Vol C Tables 4.2.6.8 and 6.1.1.4'
O O 0.0106 0.0060 'International Tables Vol C Tables 4.2.6.8 and 6.1.1.4'

loop_
_geom_angle_atom_site_label_1
_geom_angle_atom_site_label_2
_geom_angle_atom_site_label_3
_geom_angle
_geom_angle_site_symmetry_1
_geom_angle_site_symmetry_3
O2 Bi2 Bi1 106.6(4) . 5_667
O2 Bi2 Bi1 87.5(4) 6_566 5_667
O2 Bi2 O2 77.3(3) 6_566 .
O2 Bi2 O1 80.9(5) . 6_565
O2 Bi2 O1 104.1(5) 6_566 6_565
O2 Bi2 O3 137.9(4) 6_566 6_565
O2 Bi2 O3 80.9(5) . .
O2 Bi2 O3 76.3(5) . 6_565
O2 Bi2 O3 78.6(5) 6_566 .
O2 Bi2 O4 126.1(4) . 4_545
O2 Bi2 O4 152.9(5) 6_566 4_545
O2 Bi2 O5 77.4(4) 6_566 4_546
O2 Bi2 O5 138.1(4) . 4_546
O1 Bi2 Bi1 34.6(3) 6_565 5_667
O1 Bi2 O3 160.5(5) 6_565 .
O1 Bi2 O3 103.4(4) 6_565 6_565
O1 Bi2 O4 70.7(4) 6_565 4_545
O1 Bi2 O5 73.7(5) 6_565 4_546
O3 Bi2 Bi1 162.4(3) . 5_667
O3 Bi2 Bi1 131.5(3) 6_565 5_667
O3 Bi2 O3 65.2(3) . 6_565
O3 Bi2 O4 67.5(4) 6_565 4_545
O3 Bi2 O4 115.4(4) . 4_545
O4 Bi2 Bi1 73.4(3) 4_545 5_667
O5 Bi2 Bi1 39.6(3) 4_546 5_667
O5 Bi2 O3 125.3(4) 4_546 .
O5 Bi2 O3 141.5(4) 4_546 6_565
O5 Bi2 O4 75.7(4) 4_546 4_545
Bi2 Bi1 Bi2 84.42(8) 6_566 5_667
O1 Bi1 Bi2 35.6(4) 2_657 5_667
O1 Bi1 Bi2 35.6(4) . 6_566
O1 Bi1 Bi2 72.7(4) . 5_667
O1 Bi1 Bi2 72.7(4) 2_657 6_566
O1 Bi1 O1 82.8(7) . 2_657
O1 Bi1 O6 159.0(4) . 8_567
O1 Bi1 O6 159.0(4) 2_657 7_566
O1 Bi1 O6 76.5(4) . 7_566
O1 Bi1 O6 76.5(4) 2_657 8_567
O1 Bi1 O5 78.2(5) . 7_567
O1 Bi1 O5 77.9(5) . 8_566
O1 Bi1 O5 78.2(5) 2_657 8_566
O1 Bi1 O5 77.9(5) 2_657 7_567
O6 Bi1 Bi2 88.2(3) 7_566 6_566
O6 Bi1 Bi2 136.4(3) 8_567 6_566
O6 Bi1 Bi2 88.2(3) 8_567 5_667
O6 Bi1 Bi2 136.4(3) 7_566 5_667
O6 Bi1 O6 124.3(6) 8_567 7_566
O5 Bi1 Bi2 108.6(3) 8_566 6_566
O5 Bi1 Bi2 108.6(3) 7_567 5_667
O5 Bi1 Bi2 43.2(3) 8_566 5_667
O5 Bi1 Bi2 43.2(3) 7_567 6_566
O5 Bi1 O6 94.2(4) 8_566 8_567
O5 Bi1 O6 94.2(4) 7_567 7_566
O5 Bi1 O6 100.7(4) 8_566 7_566
O5 Bi1 O6 100.7(4) 7_567 8_567
O5 Bi1 O5 147.9(7) 7_567 8_566
O3 Mo1 O5 110.5(6) . .
O6 Mo1 O3 112.6(6) . .
O6 Mo1 O4 107.2(6) . .
O6 Mo1 O5 106.5(7) . .
O4 Mo1 O3 106.4(7) . .
O4 Mo1 O5 113.8(7) . .
O2 Fe1 O2 123.3(8) 2_656 .
O2 Fe1 O1 106.8(6) 2_656 2_656
O2 Fe1 O1 106.8(6) . .
O2 Fe1 O1 101.9(5) 2_656 .
O2 Fe1 O1 101.9(5) . 2_656
O1 Fe1 O1 117.2(8) . 2_656
Bi2 O2 Bi2 113.0(6) 6_565 .
Fe1 O2 Bi2 122.8(6) . .
Fe1 O2 Bi2 123.0(7) . 6_565
Bi1 O1 Bi2 109.8(6) . 6_566
Fe1 O1 Bi2 116.1(6) . 6_566
Fe1 O1 Bi1 129.9(7) . .
Bi2 O3 Bi2 91.7(4) . 6_566
Mo1 O3 Bi2 123.8(7) . 6_566
Mo1 O3 Bi2 138.5(6) . .
Mo1 O6 Bi1 116.8(6) . 7_566
Mo1 O4 Bi2 127.8(7) . 4
Bi1 O5 Bi2 97.1(5) 7_567 4_556
Mo1 O5 Bi2 134.3(7) . 4_556
Mo1 O5 Bi1 127.4(7) . 7_567

loop_
_geom_bond_atom_site_label_1
_geom_bond_atom_site_label_2
_geom_bond_distance
_geom_bond_site_symmetry_2
Bi2 Bi1 3.649(3) 5_667
Bi2 O2 2.235(12) 6_566
Bi2 O2 2.236(14) .
Bi2 O1 2.257(14) 6_565
Bi2 O3 2.652(12) 6_565
Bi2 O3 2.546(14) .
Bi2 O4 2.683(13) 4_545
Bi2 O5 2.519(14) 4_546
Bi1 O1 2.202(13) 2_657
Bi1 O1 2.202(13) .
Bi1 O6 2.722(12) 8_567
Bi1 O6 2.722(12) 7_566
Bi1 O5 2.346(14) 8_566
Bi1 O5 2.346(14) 7_567
Mo1 O3 1.776(13) .
Mo1 O6 1.758(13) .
Mo1 O4 1.775(14) .
Mo1 O5 1.825(14) .
Fe1 O2 1.908(13) 2_656
Fe1 O2 1.908(13) .
Fe1 O1 1.920(14) .
Fe1 O1 1.920(14) 2_656
